data_7114549
loop_
_publ_author_name
'Escuer, Albert'
'Vicente, Ramon'
'Mautner, Franz A.'
'Goher, Mohamed A. S.'
'Abu-Youssef, Morsy A. M.'

_publ_section_title
;
 [M(N3)2(L)]n: building 3-D MII--azido networks with new topologies
;
_journal_issue 1
_journal_name_full 'Chemical Communications'
_journal_page_first 64
_journal_paper_doi 10.1039/b108812b
_journal_year 2002
_chemical_formula_sum 'C8 H8 Mn2 N16'
_chemical_formula_weight 438.18
_chemical_name_common '[Mn2(pyridazine)2(N3)4]n'
_chemical_name_systematic
; 
? 
;
_space_group_IT_number 33
_symmetry_cell_setting orthorhombic
_symmetry_space_group_name_Hall 'P 2c -2n'
_symmetry_space_group_name_H-M 'P n a 21'
_atom_sites_solution_hydrogens geom
_atom_sites_solution_primary direct
_atom_sites_solution_secondary difmap
_audit_creation_method SHELXL
_cell_angle_alpha 90.00
_cell_angle_beta 90.00
_cell_angle_gamma 90.00
_cell_formula_units_Z 4
_cell_length_a 14.620(4)
_cell_length_b 8.551(2)
_cell_length_c 13.214(3)
_cell_measurement_reflns_used 37
_cell_measurement_temperature 88(2)
_cell_measurement_theta_max 15.6
_cell_measurement_theta_min 4.2
_cell_volume 1652.0(7)
_computing_molecular_graphics 'SHELXTL/PC v.5.03 (Siemens Ind. Aut.)'
_computing_publication_material 'SHELXTL/PC v.5.03 (Siemens Ind. Aut.)'
_computing_structure_refinement 'SHELXL-93 (Sheldrick, 1993)'
_computing_structure_solution 'SHELXS-86 (Sheldrick, 1990)'
_diffrn_ambient_temperature 88(2)
_diffrn_measurement_device 'mod. STOE 4-circle diffractometer'
_diffrn_measurement_method 'Omega-scan, delta Omega: 1.00 deg.'
_diffrn_radiation_monochromator graphite
_diffrn_radiation_source 'fine-focus sealed tube'
_diffrn_radiation_type MoK\a
_diffrn_radiation_wavelength 0.71069
_diffrn_reflns_av_R_equivalents 0.0352
_diffrn_reflns_av_sigmaI/netI 0.0733
_diffrn_reflns_limit_h_max 19
_diffrn_reflns_limit_h_min -19
_diffrn_reflns_limit_k_max 11
_diffrn_reflns_limit_k_min -5
_diffrn_reflns_limit_l_max 18
_diffrn_reflns_limit_l_min -17
_diffrn_reflns_number 2633
_diffrn_reflns_theta_max 29.70
_diffrn_reflns_theta_min 2.76
_diffrn_standards_decay_% 3
_diffrn_standards_interval_count 100
_diffrn_standards_interval_time '80 min'
_diffrn_standards_number '2  (2 0 0; 0 0 -2)'
_exptl_absorpt_coefficient_mu 1.562
_exptl_absorpt_correction_type none
_exptl_crystal_colour 'transparent yellow'
_exptl_crystal_density_diffrn 1.762
_exptl_crystal_description irregular
_exptl_crystal_F_000 872
_exptl_crystal_size_max 0.22
_exptl_crystal_size_mid 0.15
_exptl_crystal_size_min 0.08
_refine_diff_density_max 0.667
_refine_diff_density_min -0.705
_refine_diff_density_rms 0.123
_refine_ls_abs_structure_details 'Flack H D (1983), Acta Cryst. A39, 876-881'
_refine_ls_abs_structure_Flack 0.01(4)
_refine_ls_extinction_method none
_refine_ls_goodness_of_fit_all 1.076
_refine_ls_goodness_of_fit_obs 1.086
_refine_ls_hydrogen_treatment noref
_refine_ls_matrix_type full
_refine_ls_number_parameters 235
_refine_ls_number_reflns 2439
_refine_ls_number_restraints 1
_refine_ls_restrained_S_all 2.363
_refine_ls_restrained_S_obs 1.085
_refine_ls_R_factor_all 0.0647
_refine_ls_R_factor_obs 0.0477
_refine_ls_shift/esd_max 0.000
_refine_ls_shift/esd_mean 0.000
_refine_ls_structure_factor_coef Fsqd
_refine_ls_weighting_details 'w==1/[\s^2^(Fo^2^)+(0.0398P)^2^+0.0000P] where P==(Fo^2^+2Fc^2^)/3'
_refine_ls_weighting_scheme calc
_refine_ls_wR_factor_all 0.2340
_refine_ls_wR_factor_obs 0.0995
_reflns_number_observed 2132
_reflns_number_total 2459
_reflns_observed_criterion >2sigma(I)
_cod_data_source_file b108812b.txt
_cod_data_source_block mnpydz
_cod_depositor_comments
;
The following automatic conversions were performed:

'_cell_measurement_temperature' value '-185(2)' was changed to
'88(2)' - it was converted from degrees Celsius(C) to
Kelvins(K).

'_diffrn_ambient_temperature' value '-185(2)' was
changed to '88(2)' - it was converted from degrees Celsius(C) to
Kelvins(K).

'_symmetry_cell_setting' value 'Orthorhombic' changed to
'orthorhombic' according to
/usr/data/users/saulius/automatic-downloads/retrospective/RSC/lib/dictionaries/cif_core.dic
dictionary named 'cif_core.dic' version 2.4.2 from 2011-04-26.

Automatic conversion script
Id: cif_fix_values 2281 2013-09-26 08:29:07Z andrius 

The following automatic conversions were performed:

'_refine_ls_weighting_scheme' value 'calc
w==1/[\s^2^(Fo^2^)+(0.0398P)^2^+0.0000P] where P==(Fo^2^+2Fc^2^)/3'
was changed to 'calc'. New tag '_refine_ls_weighting_details' was
created. The value of the new tag was set to
'w==1/[\s^2^(Fo^2^)+(0.0398P)^2^+0.0000P] where P==(Fo^2^+2Fc^2^)/3'.

Automatic conversion script
Id: cif_fix_values 3143 2015-03-26 13:38:13Z robertas 
;
_cod_original_sg_symbol_H-M Pna2(1)
_cod_database_code 7114549

loop_
_symmetry_equiv_pos_as_xyz
'x, y, z'
'-x, -y, z+1/2'
'-x+1/2, y+1/2, z+1/2'
'x+1/2, -y+1/2, z'

loop_
_atom_site_aniso_label
_atom_site_aniso_U_11
_atom_site_aniso_U_22
_atom_site_aniso_U_33
_atom_site_aniso_U_23
_atom_site_aniso_U_13
_atom_site_aniso_U_12
Mn1 0.0099(3) 0.0088(3) 0.0086(3) 0.0017(4) -0.0017(4) -0.0002(3)
Mn2 0.0124(4) 0.0092(3) 0.0084(3) 0.0002(4) 0.0010(4) -0.0006(3)
N41 0.021(3) 0.018(3) 0.008(2) -0.001(2) -0.001(2) -0.004(2)
N42 0.013(2) 0.017(3) 0.017(2) 0.007(2) -0.001(2) -0.006(2)
N43 0.044(4) 0.041(4) 0.013(3) 0.010(3) -0.014(3) -0.019(3)
N31 0.023(3) 0.014(2) 0.026(3) -0.003(2) -0.005(3) 0.001(2)
N32 0.015(2) 0.020(2) 0.009(2) 0.003(2) -0.001(2) 0.003(2)
N33 0.029(3) 0.013(2) 0.016(3) -0.001(2) 0.010(2) 0.005(2)
N21 0.017(2) 0.016(3) 0.016(3) 0.006(2) -0.001(2) -0.006(2)
N22 0.014(2) 0.014(2) 0.016(2) 0.004(2) 0.008(2) 0.000(2)
N23 0.030(3) 0.029(3) 0.013(3) 0.007(2) 0.009(2) 0.003(3)
N11 0.015(2) 0.019(2) 0.021(3) -0.002(2) 0.000(2) -0.001(2)
N12 0.017(2) 0.009(2) 0.012(2) -0.001(2) -0.003(2) 0.001(2)
N13 0.022(2) 0.017(2) 0.021(3) -0.005(3) 0.005(3) -0.005(2)
N1 0.009(2) 0.013(2) 0.011(2) 0.001(2) 0.000(2) -0.002(2)
N2 0.010(2) 0.013(2) 0.010(2) -0.003(2) 0.000(2) -0.002(2)
C1 0.015(3) 0.017(3) 0.020(3) -0.002(3) -0.002(2) -0.003(2)
C2 0.029(3) 0.021(3) 0.011(3) 0.002(3) 0.003(3) -0.001(3)
C3 0.026(3) 0.020(3) 0.011(3) 0.003(3) 0.008(3) -0.001(3)
C4 0.017(3) 0.017(3) 0.014(3) 0.002(2) 0.004(2) -0.005(2)
N3 0.015(2) 0.010(2) 0.011(2) -0.001(2) 0.000(2) 0.002(2)
N4 0.010(2) 0.009(2) 0.012(2) 0.000(2) -0.004(2) -0.002(2)
C5 0.012(2) 0.015(3) 0.015(3) 0.001(2) 0.000(2) 0.002(2)
C6 0.016(3) 0.021(3) 0.017(3) 0.000(3) -0.003(3) 0.005(2)
C7 0.014(3) 0.024(3) 0.018(3) -0.006(3) -0.003(2) -0.003(2)
C8 0.014(2) 0.015(2) 0.020(3) 0.004(3) 0.006(3) -0.003(2)

loop_
_atom_site_label
_atom_site_type_symbol
_atom_site_fract_x
_atom_site_fract_y
_atom_site_fract_z
_atom_site_U_iso_or_equiv
_atom_site_thermal_displace_type
_atom_site_occupancy
_atom_site_calc_flag
_atom_site_refinement_flags
Mn1 Mn 0.35449(5) 0.04355(9) 0.73628(7) 0.0091(2) Uani 1 d .
Mn2 Mn 0.24315(5) -0.31930(9) 0.80301(7) 0.0100(2) Uani 1 d .
N41 N 0.3347(4) -0.1368(6) 0.8518(4) 0.0157(11) Uani 1 d .
N42 N 0.3767(3) -0.1233(6) 0.9285(4) 0.0156(11) Uani 1 d .
N43 N 0.4162(5) -0.1083(8) 1.0023(4) 0.032(2) Uani 1 d .
N31 N 0.3328(4) -0.5009(6) 0.8572(5) 0.0211(12) Uani 1 d .
N32 N 0.3284(3) -0.6387(6) 0.8508(4) 0.0147(10) Uani 1 d .
N33 N 0.3258(4) -0.7751(6) 0.8480(4) 0.0194(12) Uani 1 d .
N21 N 0.3568(4) 0.2074(6) 0.6111(4) 0.0164(11) Uani 1 d .
N22 N 0.1489(3) -0.3034(6) 1.0223(4) 0.0146(10) Uani 1 d .
N23 N 0.1512(4) -0.3115(7) 0.9342(4) 0.0238(13) Uani 1 d .
N11 N 0.5013(3) 0.0546(6) 0.7619(4) 0.0187(11) Uani 1 d .
N12 N 0.5758(3) 0.0201(5) 0.7469(5) 0.0123(9) Uani 1 d .
N13 N 0.1531(3) -0.4890(5) 0.7307(6) 0.0203(11) Uani 1 d .
N1 N 0.3683(3) -0.1671(6) 0.6261(4) 0.0112(10) Uani 1 d .
N2 N 0.3110(3) -0.2894(6) 0.6404(4) 0.0110(9) Uani 1 d .
C1 C 0.3004(4) -0.3957(7) 0.5696(5) 0.0171(12) Uani 1 d .
H1 H 0.2580(4) -0.4752(7) 0.5795(5) 0.021 Uiso 1 calc R
C2 C 0.3513(5) -0.3930(8) 0.4789(5) 0.0204(13) Uani 1 d .
H2 H 0.3438(5) -0.4705(8) 0.4302(5) 0.024 Uiso 1 calc R
C3 C 0.4116(5) -0.2742(7) 0.4649(5) 0.0189(13) Uani 1 d .
H3 H 0.4476(5) -0.2683(7) 0.4070(5) 0.023 Uiso 1 calc R
C4 C 0.4174(4) -0.1611(7) 0.5410(5) 0.0160(12) Uani 1 d .
H4 H 0.4573(4) -0.0777(7) 0.5319(5) 0.019 Uiso 1 calc R
N3 N 0.1541(3) -0.1159(5) 0.7454(5) 0.0120(9) Uani 1 d .
N4 N 0.1972(3) 0.0099(5) 0.7056(4) 0.0103(9) Uani 1 d .
C5 C 0.1493(4) 0.1209(7) 0.6625(5) 0.0141(11) Uani 1 d .
H5 H 0.1802(4) 0.2051(7) 0.6339(5) 0.017 Uiso 1 calc R
C6 C 0.0530(4) 0.1185(7) 0.6574(5) 0.0176(12) Uani 1 d .
H6 H 0.0202(4) 0.1979(7) 0.6258(5) 0.021 Uiso 1 calc R
C7 C 0.0102(4) -0.0066(7) 0.7014(5) 0.0188(12) Uani 1 d .
H7 H -0.0533(4) -0.0132(7) 0.7029(5) 0.023 Uiso 1 calc R
C8 C 0.0637(4) -0.1226(6) 0.7436(6) 0.0164(11) Uani 1 d .
H8 H 0.0350(4) -0.2092(6) 0.7719(6) 0.020 Uiso 1 calc R

loop_
_atom_type_symbol
_atom_type_description
_atom_type_scat_dispersion_real
_atom_type_scat_dispersion_imag
_atom_type_scat_source
C C 0.0033 0.0016 'International Tables Vol C Tables 4.2.6.8 and 6.1.1.4'
H H 0.0000 0.0000 'International Tables Vol C Tables 4.2.6.8 and 6.1.1.4'
N N 0.0061 0.0033 'International Tables Vol C Tables 4.2.6.8 and 6.1.1.4'
Mn Mn 0.3368 0.7283 'International Tables Vol C Tables 4.2.6.8 and 6.1.1.4'

loop_
_geom_angle_atom_site_label_1
_geom_angle_atom_site_label_2
_geom_angle_atom_site_label_3
_geom_angle
_geom_angle_site_symmetry_1
_geom_angle_site_symmetry_3
_geom_angle_publ_flag
N21 Mn1 N11 94.3(2) . . yes
N21 Mn1 N33 93.4(2) . 1_565 yes
N11 Mn1 N33 93.1(2) . 1_565 yes
N21 Mn1 N41 171.6(2) . . yes
N11 Mn1 N41 93.0(2) . . yes
N33 Mn1 N41 90.2(2) 1_565 . yes
N21 Mn1 N1 91.2(2) . . yes
N11 Mn1 N1 92.6(2) . . yes
N33 Mn1 N1 172.4(2) 1_565 . yes
N41 Mn1 N1 84.4(2) . . yes
N21 Mn1 N4 87.9(2) . . yes
N11 Mn1 N4 175.4(2) . . yes
N33 Mn1 N4 90.9(2) 1_565 . yes
N41 Mn1 N4 84.5(2) . . yes
N1 Mn1 N4 83.2(2) . . yes
N31 Mn2 N41 92.6(2) . . yes
N31 Mn2 N13 91.9(2) . . yes
N41 Mn2 N13 171.3(2) . . yes
N31 Mn2 N23 97.6(2) . . yes
N41 Mn2 N23 97.0(2) . . yes
N13 Mn2 N23 89.8(2) . . yes
N31 Mn2 N3 176.8(2) . . yes
N41 Mn2 N3 84.4(2) . . yes
N13 Mn2 N3 91.0(2) . . yes
N23 Mn2 N3 83.8(2) . . yes
N31 Mn2 N2 97.1(2) . . yes
N41 Mn2 N2 86.2(2) . . yes
N13 Mn2 N2 85.8(2) . . yes
N23 Mn2 N2 164.8(2) . . yes
N3 Mn2 N2 81.7(2) . . yes
N42 N41 Mn2 130.2(4) . . yes
N42 N41 Mn1 117.2(4) . . yes
Mn2 N41 Mn1 112.6(2) . . yes
N43 N42 N41 179.0(7) . . yes
N32 N31 Mn2 131.4(5) . . yes
N33 N32 N31 177.4(7) . . yes
N32 N33 Mn1 136.5(5) . 1_545 yes
N22 N21 Mn1 135.0(5) 3_554 . yes
N23 N22 N21 177.3(7) . 3_545 yes
N22 N23 Mn2 143.8(5) . . yes
N12 N11 Mn1 154.2(5) . . yes
N11 N12 N13 178.0(6) . 4_545 yes
N12 N13 Mn2 130.4(5) 4_445 . yes
C4 N1 N2 118.7(5) . . ?
C4 N1 Mn1 123.0(4) . . ?
N2 N1 Mn1 117.2(4) . . ?
C1 N2 N1 120.5(5) . . ?
C1 N2 Mn2 121.4(4) . . ?
N1 N2 Mn2 117.9(4) . . ?
N2 C1 C2 122.2(6) . . ?
N2 C1 H1 118.9(3) . . ?
C2 C1 H1 118.9(4) . . ?
C3 C2 C1 118.0(6) . . ?
C3 C2 H2 121.0(4) . . ?
C1 C2 H2 121.0(4) . . ?
C2 C3 C4 117.3(6) . . ?
C2 C3 H3 121.4(4) . . ?
C4 C3 H3 121.4(4) . . ?
N1 C4 C3 123.2(5) . . ?
N1 C4 H4 118.4(3) . . ?
C3 C4 H4 118.4(4) . . ?
C8 N3 N4 119.5(5) . . ?
C8 N3 Mn2 122.6(4) . . ?
N4 N3 Mn2 117.8(3) . . ?
C5 N4 N3 119.8(5) . . ?
C5 N4 Mn1 120.6(4) . . ?
N3 N4 Mn1 119.0(3) . . ?
N4 C5 C6 122.9(6) . . ?
N4 C5 H5 118.5(3) . . ?
C6 C5 H5 118.5(4) . . ?
C7 C6 C5 116.6(6) . . ?
C7 C6 H6 121.7(4) . . ?
C5 C6 H6 121.7(4) . . ?
C6 C7 C8 118.3(5) . . ?
C6 C7 H7 120.8(4) . . ?
C8 C7 H7 120.8(3) . . ?
N3 C8 C7 122.8(5) . . ?
N3 C8 H8 118.6(3) . . ?
C7 C8 H8 118.6(3) . . ?

loop_
_geom_bond_atom_site_label_1
_geom_bond_atom_site_label_2
_geom_bond_distance
_geom_bond_site_symmetry_2
_geom_bond_publ_flag
Mn1 N21 2.168(5) . yes
Mn1 N11 2.174(5) . yes
Mn1 N33 2.182(6) 1_565 yes
Mn1 N41 2.189(6) . yes
Mn1 N1 2.325(5) . yes
Mn1 N4 2.353(4) . yes
Mn2 N31 2.154(5) . yes
Mn2 N41 2.155(5) . yes
Mn2 N13 2.180(5) . yes
Mn2 N23 2.195(5) . yes
Mn2 N3 2.302(4) . yes
Mn2 N2 2.380(5) . yes
N41 N42 1.190(8) . yes
N42 N43 1.142(8) . yes
N31 N32 1.183(7) . yes
N32 N33 1.167(7) . yes
N33 Mn1 2.182(6) 1_545 yes
N21 N22 1.180(8) 3_554 yes
N22 N23 1.167(8) . yes
N22 N21 1.180(8) 3_545 yes
N11 N12 1.146(6) . yes
N12 N13 1.181(6) 4_545 yes
N13 N12 1.181(6) 4_445 yes
N1 C4 1.334(8) . ?
N1 N2 1.354(7) . ?
N2 C1 1.314(8) . ?
C1 C2 1.410(9) . ?
C1 H1 0.93 . ?
C2 C3 1.358(9) . ?
C2 H2 0.93 . ?
C3 C4 1.397(9) . ?
C3 H3 0.93 . ?
C4 H4 0.93 . ?
N3 C8 1.323(7) . ?
N3 N4 1.353(6) . ?
N4 C5 1.310(7) . ?
C5 C6 1.410(8) . ?
C5 H5 0.93 . ?
C6 C7 1.369(9) . ?
C6 H6 0.93 . ?
C7 C8 1.381(9) . ?
C7 H7 0.93 . ?
C8 H8 0.93 . ?
Mn1 Mn2 3.613(1) . yes
Mn1 Mn2 5.754(2) 1_565 yes
Mn1 Mn2 6.016(2) 3_554 yes
Mn1 Mn2 6.062(2) 4_545 yes
Mn1 Mn2 7.713(2) 3_555 ?

loop_
_geom_torsion_atom_site_label_1
_geom_torsion_atom_site_label_2
_geom_torsion_atom_site_label_3
_geom_torsion_atom_site_label_4
_geom_torsion
_geom_torsion_site_symmetry_1
_geom_torsion_site_symmetry_4
N31 Mn2 N41 N42 -43.3(6) . .
N13 Mn2 N41 N42 -164.2(11) . .
N23 Mn2 N41 N42 54.7(6) . .
N3 Mn2 N41 N42 137.7(6) . .
N2 Mn2 N41 N42 -140.2(6) . .
N31 Mn2 N41 Mn1 134.1(3) . .
N13 Mn2 N41 Mn1 13.2(15) . .
N23 Mn2 N41 Mn1 -127.9(3) . .
N3 Mn2 N41 Mn1 -44.9(3) . .
N2 Mn2 N41 Mn1 37.1(2) . .
N21 Mn1 N41 N42 -167.7(13) . .
N11 Mn1 N41 N42 41.0(5) . .
N33 Mn1 N41 N42 -52.0(5) 1_565 .
N1 Mn1 N41 N42 133.4(5) . .
N4 Mn1 N41 N42 -142.9(5) . .
N21 Mn1 N41 Mn2 14.6(16) . .
N11 Mn1 N41 Mn2 -136.7(3) . .
N33 Mn1 N41 Mn2 130.3(3) 1_565 .
N1 Mn1 N41 Mn2 -44.3(3) . .
N4 Mn1 N41 Mn2 39.4(2) . .
Mn2 N41 N42 N43 -117.5(355) . .
Mn1 N41 N42 N43 65.2(358) . .
N41 Mn2 N31 N32 -175.2(7) . .
N13 Mn2 N31 N32 -2.7(7) . .
N23 Mn2 N31 N32 87.4(7) . .
N3 Mn2 N31 N32 -157.1(37) . .
N2 Mn2 N31 N32 -88.7(7) . .
Mn2 N31 N32 N33 -150.4(142) . .
N31 N32 N33 Mn1 -132.0(142) . 1_545
N11 Mn1 N21 N22 104.3(7) . 3_554
N33 Mn1 N21 N22 -162.3(6) 1_565 3_554
N41 Mn1 N21 N22 -46.9(18) . 3_554
N1 Mn1 N21 N22 11.6(7) . 3_554
N4 Mn1 N21 N22 -71.6(7) . 3_554
N21 N22 N23 Mn2 154.1(148) 3_545 .
N31 Mn2 N23 N22 49.8(9) . .
N41 Mn2 N23 N22 -43.8(9) . .
N13 Mn2 N23 N22 141.7(9) . .
N3 Mn2 N23 N22 -127.4(9) . .
N2 Mn2 N23 N22 -145.2(8) . .
N21 Mn1 N11 N12 -83.7(11) . .
N33 Mn1 N11 N12 -177.3(11) 1_565 .
N41 Mn1 N11 N12 92.3(11) . .
N1 Mn1 N11 N12 7.8(11) . .
N4 Mn1 N11 N12 34.3(32) . .
Mn1 N11 N12 N13 119.1(207) . 4_545
N31 Mn2 N13 N12 116.4(7) . 4_445
N41 Mn2 N13 N12 -122.6(13) . 4_445
N23 Mn2 N13 N12 18.8(7) . 4_445
N3 Mn2 N13 N12 -64.9(7) . 4_445
N2 Mn2 N13 N12 -146.6(7) . 4_445
N21 Mn1 N1 C4 34.9(5) . .
N11 Mn1 N1 C4 -59.5(5) . .
N33 Mn1 N1 C4 162.6(14) 1_565 .
N41 Mn1 N1 C4 -152.2(5) . .
N4 Mn1 N1 C4 122.6(5) . .
N21 Mn1 N1 N2 -133.0(4) . .
N11 Mn1 N1 N2 132.6(4) . .
N33 Mn1 N1 N2 -5.3(17) 1_565 .
N41 Mn1 N1 N2 39.9(4) . .
N4 Mn1 N1 N2 -45.3(4) . .
C4 N1 N2 C1 -3.5(8) . .
Mn1 N1 N2 C1 164.9(4) . .
C4 N1 N2 Mn2 170.2(4) . .
Mn1 N1 N2 Mn2 -21.4(5) . .
N31 Mn2 N2 C1 72.5(5) . .
N41 Mn2 N2 C1 164.6(5) . .
N13 Mn2 N2 C1 -18.9(5) . .
N23 Mn2 N2 C1 -92.5(9) . .
N3 Mn2 N2 C1 -110.5(5) . .
N31 Mn2 N2 N1 -101.1(4) . .
N41 Mn2 N2 N1 -9.0(4) . .
N13 Mn2 N2 N1 167.5(4) . .
N23 Mn2 N2 N1 93.9(8) . .
N3 Mn2 N2 N1 75.9(4) . .
N1 N2 C1 C2 3.8(9) . .
Mn2 N2 C1 C2 -169.7(5) . .
N2 C1 C2 C3 -1.3(10) . .
C1 C2 C3 C4 -1.2(10) . .
N2 N1 C4 C3 0.9(9) . .
Mn1 N1 C4 C3 -166.8(5) . .
C2 C3 C4 N1 1.4(10) . .
N31 Mn2 N3 C8 -166.0(38) . .
N41 Mn2 N3 C8 -147.8(6) . .
N13 Mn2 N3 C8 39.6(6) . .
N23 Mn2 N3 C8 -50.1(6) . .
N2 Mn2 N3 C8 125.3(6) . .
N31 Mn2 N3 N4 18.8(43) . .
N41 Mn2 N3 N4 37.0(5) . .
N13 Mn2 N3 N4 -135.6(5) . .
N23 Mn2 N3 N4 134.8(5) . .
N2 Mn2 N3 N4 -49.9(4) . .
C8 N3 N4 C5 -2.4(9) . .
Mn2 N3 N4 C5 172.9(4) . .
C8 N3 N4 Mn1 168.6(5) . .
Mn2 N3 N4 Mn1 -16.1(6) . .
N21 Mn1 N4 C5 -26.0(5) . .
N11 Mn1 N4 C5 -144.2(23) . .
N33 Mn1 N4 C5 67.3(5) 1_565 .
N41 Mn1 N4 C5 157.5(5) . .
N1 Mn1 N4 C5 -117.6(5) . .
N21 Mn1 N4 N3 163.1(4) . .
N11 Mn1 N4 N3 44.9(27) . .
N33 Mn1 N4 N3 -103.5(4) 1_565 .
N41 Mn1 N4 N3 -13.4(4) . .
N1 Mn1 N4 N3 71.6(4) . .
N3 N4 C5 C6 1.7(9) . .
Mn1 N4 C5 C6 -169.1(5) . .
N4 C5 C6 C7 0.8(10) . .
C5 C6 C7 C8 -2.4(9) . .
N4 N3 C8 C7 0.7(11) . .
Mn2 N3 C8 C7 -174.4(5) . .
C6 C7 C8 N3 1.8(11) . .
